data_1559175
loop_
_publ_author_name
'Shaikh, Aslam C.'
'Moutet, Jules'
'Veleta, Jos\'e M.'
'Hossain, Md Mubarak'
'Bloch, Jan'
'Astashkin, Andrei V.'
'Gianetti, Thomas L.'

_publ_section_title
;
 Persistent, highly localized, and tunable [4]helicene radicals
;
_journal_name_full 'Chemical Science'
_journal_paper_doi 10.1039/D0SC04850J
_journal_year 2020
_chemical_formula_moiety 'C1 H2 Cl2, B F4, C31 H39 N4 O2'
_chemical_formula_sum 'C32 H41 B Cl2 F4 N4 O2'
_chemical_formula_weight 671.43
_chemical_name_systematic 2-Hcation
_space_group_crystal_system triclinic
_space_group_IT_number 2
_space_group_name_Hall '-P 1'
_space_group_name_H-M_alt 'P -1'
_symmetry_Int_Tables_number 2
_atom_sites_solution_primary dual
_audit_creation_date 2019-10-30
_audit_creation_method
;
Olex2 1.2
(compiled 2018.05.29 svn.r3508 for OlexSys, GUI svn.r5506)
;
_audit_update_record
;
2020-05-20 deposited with the CCDC.	2020-09-14 downloaded from the CCDC.
;
_cell_angle_alpha 85.1060(18)
_cell_angle_beta 78.778(2)
_cell_angle_gamma 64.945(3)
_cell_formula_units_Z 2
_cell_length_a 11.5110(3)
_cell_length_b 12.4254(3)
_cell_length_c 13.1831(3)
_cell_measurement_reflns_used 12735
_cell_measurement_temperature 100.01(10)
_cell_measurement_theta_max 30.3260
_cell_measurement_theta_min 3.1460
_cell_volume 1675.47(8)
_computing_cell_refinement
;
CrysAlisPro, Agilent Technologies,
Version 1.171.36.28 (release 01-02-2013 CrysAlis171 .NET)
(compiled Feb  1 2013,16:14:44)
;
_computing_data_collection
;
CrysAlisPro, Agilent Technologies,
Version 1.171.36.28 (release 01-02-2013 CrysAlis171 .NET)
(compiled Feb  1 2013,16:14:44)
;
_computing_data_reduction
;
CrysAlisPro, Agilent Technologies,
Version 1.171.36.28 (release 01-02-2013 CrysAlis171 .NET)
(compiled Feb  1 2013,16:14:44)
;
_computing_molecular_graphics 'Olex2 (Dolomanov et al., 2009)'
_computing_publication_material 'Olex2 (Dolomanov et al., 2009)'
_computing_structure_refinement 'olex2.refine (Bourhis et al., 2015)'
_computing_structure_solution 'ShelXT (Sheldrick, 2015)'
_diffrn_ambient_temperature 100
_diffrn_detector_area_resol_mean 16.0839
_diffrn_measured_fraction_theta_full 0.9985
_diffrn_measured_fraction_theta_max 0.9985
_diffrn_measurement_details
;
#__ type_ start__ end____ width___ exp.time_
  1 omega  -46.00   35.00   1.0000   15.0000
omega____ theta____ kappa____ phi______ frames
    -      -21.7904   38.0000  -60.0000 81

#__ type_ start__ end____ width___ exp.time_
  2 omega  -24.00    2.00   1.0000   15.0000
omega____ theta____ kappa____ phi______ frames
    -      -21.7904  -99.0000  -60.0000 26

#__ type_ start__ end____ width___ exp.time_
  3 omega   14.00   40.00   1.0000   15.0000
omega____ theta____ kappa____ phi______ frames
    -      -21.7904   38.0000  -90.0000 26

#__ type_ start__ end____ width___ exp.time_
  4 omega  -19.00   20.00   1.0000   15.0000
omega____ theta____ kappa____ phi______ frames
    -      -21.7904  -99.0000  150.0000 39

#__ type_ start__ end____ width___ exp.time_
  5 omega  -21.00   13.00   1.0000   15.0000
omega____ theta____ kappa____ phi______ frames
    -      -21.7904  -99.0000  -90.0000 34

#__ type_ start__ end____ width___ exp.time_
  6 omega  -49.00   -9.00   1.0000   15.0000
omega____ theta____ kappa____ phi______ frames
    -       22.4154  -38.0000 -150.0000 40

#__ type_ start__ end____ width___ exp.time_
  7 omega   -3.00   90.00   1.0000   15.0000
omega____ theta____ kappa____ phi______ frames
    -       22.4154   71.0000  133.0000 93

#__ type_ start__ end____ width___ exp.time_
  8 omega  -44.00   49.00   1.0000   15.0000
omega____ theta____ kappa____ phi______ frames
    -       22.4154  -71.0000    2.0000 93

#__ type_ start__ end____ width___ exp.time_
  9 omega  -98.00  -34.00   1.0000   15.0000
omega____ theta____ kappa____ phi______ frames
    -      -21.7904 -179.0000   30.0000 64

#__ type_ start__ end____ width___ exp.time_
 10 omega    1.00   91.00   1.0000   15.0000
omega____ theta____ kappa____ phi______ frames
    -       22.4154   57.0000   30.0000 90

#__ type_ start__ end____ width___ exp.time_
 11 omega   -3.00   95.00   1.0000   15.0000
omega____ theta____ kappa____ phi______ frames
    -       22.4154   38.0000 -150.0000 98

#__ type_ start__ end____ width___ exp.time_
 12 omega  -25.00   64.00   1.0000   15.0000
omega____ theta____ kappa____ phi______ frames
    -       22.4154  -99.0000 -120.0000 89

#__ type_ start__ end____ width___ exp.time_
 13 omega  -25.00   38.00   1.0000   15.0000
omega____ theta____ kappa____ phi______ frames
    -       22.4154  -99.0000   90.0000 63

#__ type_ start__ end____ width___ exp.time_
 14 omega    1.00   91.00   1.0000   15.0000
omega____ theta____ kappa____ phi______ frames
    -       22.4154   57.0000  -60.0000 90
;
_diffrn_measurement_device_type 'Xcalibur, Sapphire3'
_diffrn_measurement_method '\w scans'
_diffrn_radiation_type 'Mo K\a'
_diffrn_radiation_wavelength 0.71073
_diffrn_reflns_av_R_equivalents 0.0227
_diffrn_reflns_av_unetI/netI 0.0230
_diffrn_reflns_limit_h_max 16
_diffrn_reflns_limit_h_min -16
_diffrn_reflns_limit_k_max 17
_diffrn_reflns_limit_k_min -17
_diffrn_reflns_limit_l_max 18
_diffrn_reflns_limit_l_min -17
_diffrn_reflns_number 35035
_diffrn_reflns_theta_full 26.3714
_diffrn_reflns_theta_max 26.37
_diffrn_reflns_theta_min 3.15
_exptl_absorpt_coefficient_mu 0.251
_exptl_absorpt_correction_T_max 1.00000
_exptl_absorpt_correction_T_min 0.94936
_exptl_absorpt_correction_type multi-scan
_exptl_absorpt_process_details
;
CrysAlisPro, Agilent Technologies,
Version 1.171.36.28 (release 01-02-2013 CrysAlis171 .NET)
(compiled Feb  1 2013,16:14:44)
Empirical absorption correction using spherical harmonics,
 implemented in SCALE3 ABSPACK scaling algorithm.
;
_exptl_crystal_colour 'metallic dark violet'
_exptl_crystal_colour_lustre metallic
_exptl_crystal_colour_modifier dark
_exptl_crystal_colour_primary violet
_exptl_crystal_density_diffrn 1.3308
_exptl_crystal_description block
_exptl_crystal_F_000 704.9552
_exptl_crystal_recrystallization_method DCM/Hexane
_exptl_crystal_size_max 0.3
_exptl_crystal_size_mid 0.25
_exptl_crystal_size_min 0.2
_refine_diff_density_max 0.3598
_refine_diff_density_min -0.2530
_refine_diff_density_rms 0.0538
_refine_ls_d_res_high 0.8000
_refine_ls_d_res_low 6.4655
_refine_ls_goodness_of_fit_ref 1.0699
_refine_ls_hydrogen_treatment constr
_refine_ls_matrix_type full
_refine_ls_number_constraints 67
_refine_ls_number_parameters 440
_refine_ls_number_reflns 6857
_refine_ls_number_restraints 0
_refine_ls_restrained_S_all 1.0699
_refine_ls_R_factor_all 0.0507
_refine_ls_R_factor_gt 0.0459
_refine_ls_shift/su_max 0.0009
_refine_ls_shift/su_mean 0.0000
_refine_ls_structure_factor_coef Fsqd
_refine_ls_weighting_details 'w=1/[\s^2^(Fo^2^)+(0.0367P)^2^+1.2295P] where P=(Fo^2^+2Fc^2^)/3'
_refine_ls_weighting_scheme calc
_refine_ls_wR_factor_gt 0.1033
_refine_ls_wR_factor_ref 0.1060
_reflns_Friedel_coverage 0.0
_reflns_limit_h_max 14
_reflns_limit_h_min -13
_reflns_limit_k_max 15
_reflns_limit_k_min -15
_reflns_limit_l_max 16
_reflns_limit_l_min 0
_reflns_number_gt 6350
_reflns_number_total 6857
_reflns_threshold_expression I>=2u(I)
_cod_data_source_file d0sc04850j2.cif
_cod_data_source_block 2-Hcation
_cod_original_cell_volume 1675.45(8)
_cod_database_code 1559175
_olex2_refinement_description
;
1. Fixed Uiso
 At 1.2 times of:
  All C(H) groups, All C(H,H) groups
 At 1.5 times of:
  All C(H,H,H) groups
2. Others
 Sof(Cl2A)=Sof(C19A)=Sof(H19c)=Sof(H19d)=Sof(Cl1A)=1-FVAR(1)
 Sof(Cl2)=Sof(Cl1)=Sof(C19)=Sof(H19a)=Sof(H19b)=FVAR(1)
3.a Secondary CH2 refined with riding coordinates:
 C00U(H00a,H00b), C00V(H00c,H00d), C00W(H00e,H00f), C00Z(H00g,H00i), C012(H01g,
 H01h), C013(H01i,H01j), C19(H19a,H19b), C19A(H19c,H19d)
3.b Aromatic/amide H refined with riding coordinates:
 C00H(H00H), C00N(H00N), C00P(H00P), C00Q(H00Q), C00R(H00R), C00S(H00S),
 C00T(H00T), C00X(H00X), C00Y(H00Y)
3.c Idealised Me refined as rotating group:
 C010(H01a,H01b,H01c), C011(H01d,H01e,H01f), C014(H01k,H01l,H01m), C015(H01n,
 H01o,H01p), C016(H01q,H01r,H01s), C018(H01t,H01u,H01v)
;
_olex2_submission_original_sample_id tlg4xr1
_olex2_submission_special_instructions 'No special instructions were received'

loop_
_space_group_symop_id
_space_group_symop_operation_xyz
1 x,y,z
2 -x,-y,-z

loop_
_atom_site_label
_atom_site_type_symbol
_atom_site_fract_x
_atom_site_fract_y
_atom_site_fract_z
_atom_site_U_iso_or_equiv
_atom_site_adp_type
_atom_site_occupancy
_atom_site_refinement_flags_posn
_atom_site_disorder_group
Cl2 Cl 0.6481(7) 0.0801(7) 0.0532(6) 0.0643(14) Uani 0.458(15) . 1
Cl1 Cl 0.8937(5) -0.1394(2) 0.0022(2) 0.0542(11) Uani 0.458(15) . 1
F003 F 0.98678(10) -0.09681(9) 0.35618(8) 0.0341(2) Uani 1.000000 . .
O004 O 0.48235(10) 0.24523(9) 0.71789(8) 0.0202(2) Uani 1.000000 . .
O005 O 0.36688(11) 0.14794(9) 0.61248(9) 0.0220(2) Uani 1.000000 . .
F006 F 0.90882(11) 0.01158(10) 0.21780(9) 0.0400(3) Uani 1.000000 . .
F007 F 1.12459(11) -0.11507(11) 0.20372(9) 0.0473(3) Uani 1.000000 . .
F008 F 1.04188(11) 0.05447(10) 0.29791(11) 0.0469(3) Uani 1.000000 . .
N009 N 0.56842(13) 0.33716(12) 0.36173(10) 0.0200(3) Uani 1.000000 . .
N00A N 0.15058(12) 0.56344(11) 0.56883(10) 0.0194(3) Uani 1.000000 . .
N00B N -0.22375(13) 0.74113(12) 0.72701(11) 0.0231(3) Uani 1.000000 . .
N10 N 0.68199(15) 0.43610(14) 0.05950(11) 0.0322(3) Uani 1.000000 . .
C00D C 0.60778(15) 0.26320(13) 0.44471(12) 0.0184(3) Uani 1.000000 . .
C00E C 0.38486(15) 0.36015(13) 0.54016(11) 0.0169(3) Uani 1.000000 . .
C00F C 0.45541(15) 0.44050(14) 0.37489(12) 0.0189(3) Uani 1.000000 . .
C00G C 0.23817(15) 0.55352(13) 0.47828(12) 0.0189(3) Uani 1.000000 . .
C00H C 0.73476(15) 0.17254(14) 0.43602(12) 0.0200(3) Uani 1.000000 . .
H00H H 0.79353(15) 0.15892(14) 0.37207(12) 0.0240(4) Uiso 1.000000 R .
C00I C 0.56548(15) 0.21048(13) 0.62646(12) 0.0178(3) Uani 1.000000 . .
C00J C 0.27339(14) 0.35683(14) 0.60911(12) 0.0182(3) Uani 1.000000 . .
C00K C 0.15964(15) 0.46405(14) 0.62899(12) 0.0201(3) Uani 1.000000 . .
C00L C 0.26792(15) 0.24939(14) 0.65307(12) 0.0201(3) Uani 1.000000 . .
C00M C 0.36055(14) 0.45202(13) 0.46624(11) 0.0173(3) Uani 1.000000 . .
C00N C 0.77268(15) 0.10405(14) 0.52100(13) 0.0216(3) Uani 1.000000 . .
H00N H 0.85750(15) 0.04130(14) 0.51428(13) 0.0259(4) Uiso 1.000000 R .
C00O C 0.51748(14) 0.27744(13) 0.53844(11) 0.0171(3) Uani 1.000000 . .
C00P C 0.42607(16) 0.52793(14) 0.29817(12) 0.0211(3) Uani 1.000000 . .
H00P H 0.48757(16) 0.52103(14) 0.23669(12) 0.0253(4) Uiso 1.000000 R .
C00Q C 0.30622(16) 0.62481(14) 0.31282(12) 0.0219(3) Uani 1.000000 . .
H00Q H 0.28744(16) 0.68377(14) 0.26018(12) 0.0263(4) Uiso 1.000000 R .
C00R C 0.21258(16) 0.63979(14) 0.40048(12) 0.0216(3) Uani 1.000000 . .
H00R H 0.13185(16) 0.70794(14) 0.40766(12) 0.0259(4) Uiso 1.000000 R .
C00S C 0.69025(15) 0.12380(14) 0.61723(12) 0.0207(3) Uani 1.000000 . .
H00S H 0.72041(15) 0.07762(14) 0.67563(12) 0.0249(4) Uiso 1.000000 R .
C00T C 0.05583(16) 0.46786(15) 0.70810(13) 0.0257(4) Uani 1.000000 . .
H00T H -0.01611(16) 0.54110(15) 0.72838(13) 0.0309(4) Uiso 1.000000 R .
C00U C 0.03681(15) 0.67740(14) 0.59468(13) 0.0214(3) Uani 1.000000 . .
H00a H 0.01533(15) 0.68668(14) 0.67078(13) 0.0257(4) Uiso 1.000000 R .
H00b H 0.06048(15) 0.74291(14) 0.56525(13) 0.0257(4) Uiso 1.000000 R .
C00V C -0.08461(15) 0.68906(14) 0.55488(13) 0.0230(3) Uani 1.000000 . .
H00c H -0.07911(15) 0.71374(14) 0.48132(13) 0.0276(4) Uiso 1.000000 R .
H00d H -0.09075(15) 0.61161(14) 0.56034(13) 0.0276(4) Uiso 1.000000 R .
C00W C -0.20436(16) 0.78171(15) 0.61991(13) 0.0254(4) Uani 1.000000 . .
H00e H -0.28227(16) 0.79772(15) 0.58947(13) 0.0305(4) Uiso 1.000000 R .
H00f H -0.19374(16) 0.85681(15) 0.61901(13) 0.0305(4) Uiso 1.000000 R .
C00X C 0.16290(17) 0.25320(16) 0.72586(13) 0.0268(4) Uani 1.000000 . .
H00X H 0.15967(17) 0.18199(16) 0.75579(13) 0.0322(4) Uiso 1.000000 R .
C00Y C 0.06129(17) 0.36316(17) 0.75507(14) 0.0300(4) Uani 1.000000 . .
H00Y H -0.00712(17) 0.36582(17) 0.80979(14) 0.0360(5) Uiso 1.000000 R .
C00Z C 0.64475(16) 0.30356(15) 0.25638(12) 0.0235(3) Uani 1.000000 . .
H00g H 0.68678(16) 0.21580(15) 0.25154(12) 0.0282(4) Uiso 1.000000 R .
H00i H 0.58417(16) 0.33343(15) 0.20620(12) 0.0282(4) Uiso 1.000000 R .
C010 C 0.51864(18) 0.17237(16) 0.80654(13) 0.0303(4) Uani 1.000000 . .
H01a H 0.5390(13) 0.0899(3) 0.7911(4) 0.0454(6) Uiso 1.000000 GR .
H01b H 0.5954(8) 0.1768(9) 0.8240(6) 0.0454(6) Uiso 1.000000 GR .
H01c H 0.4464(5) 0.2006(7) 0.8651(3) 0.0454(6) Uiso 1.000000 GR .
C011 C 0.35808(18) 0.03829(15) 0.64407(15) 0.0318(4) Uani 1.000000 . .
H01d H 0.4313(7) -0.0272(2) 0.6050(8) 0.0478(6) Uiso 1.000000 GR .
H01e H 0.3609(13) 0.0258(6) 0.7181(3) 0.0478(6) Uiso 1.000000 GR .
H01f H 0.2760(6) 0.0411(5) 0.6308(10) 0.0478(6) Uiso 1.000000 GR .
C012 C 0.74968(17) 0.35050(17) 0.22525(13) 0.0289(4) Uani 1.000000 . .
H01g H 0.71632(17) 0.43277(17) 0.25062(13) 0.0347(5) Uiso 1.000000 R .
H01h H 0.82702(17) 0.30046(17) 0.25657(13) 0.0347(5) Uiso 1.000000 R .
C013 C 0.78750(17) 0.34825(17) 0.10754(14) 0.0315(4) Uani 1.000000 . .
H01i H 0.80928(17) 0.26814(17) 0.08199(14) 0.0378(5) Uiso 1.000000 R .
H01j H 0.86590(17) 0.36471(17) 0.08757(14) 0.0378(5) Uiso 1.000000 R .
C014 C -0.29238(17) 0.66462(16) 0.73836(15) 0.0304(4) Uani 1.000000 . .
H01k H -0.3802(5) 0.7100(3) 0.7227(10) 0.0456(6) Uiso 1.000000 GR .
H01l H -0.2448(7) 0.5976(6) 0.6905(7) 0.0456(6) Uiso 1.000000 GR .
H01m H -0.2984(11) 0.6346(9) 0.8095(3) 0.0456(6) Uiso 1.000000 GR .
C015 C -0.29489(19) 0.84093(17) 0.79782(16) 0.0367(4) Uani 1.000000 . .
H01n H -0.2474(7) 0.8912(7) 0.7917(8) 0.0550(7) Uiso 1.000000 GR .
H01o H -0.3816(5) 0.8876(7) 0.7806(7) 0.0550(7) Uiso 1.000000 GR .
H01p H -0.3035(12) 0.81115(17) 0.86889(19) 0.0550(7) Uiso 1.000000 GR .
C016 C 0.6887(2) 0.4026(2) -0.04565(15) 0.0453(5) Uani 1.000000 . .
H01q H 0.7704(7) 0.3981(14) -0.0885(3) 0.0679(8) Uiso 1.000000 GR .
H01r H 0.6853(16) 0.3250(7) -0.0445(2) 0.0679(8) Uiso 1.000000 GR .
H01s H 0.6149(9) 0.4623(8) -0.0745(5) 0.0679(8) Uiso 1.000000 GR .
B017 B 1.01591(19) -0.03685(17) 0.26841(16) 0.0277(4) Uani 1.000000 . .
C018 C 0.6800(2) 0.5533(2) 0.05883(17) 0.0480(5) Uani 1.000000 . .
H01t H 0.6722(17) 0.5767(7) 0.1298(2) 0.0720(8) Uiso 1.000000 GR .
H01u H 0.7608(7) 0.5523(4) 0.0172(11) 0.0720(8) Uiso 1.000000 GR .
H01v H 0.6055(10) 0.6102(3) 0.0290(12) 0.0720(8) Uiso 1.000000 GR .
C19 C 0.8074(17) 0.0176(11) 0.0145(10) 0.042(2) Uani 0.458(15) . 1
H19a H 0.8260(17) 0.0525(11) -0.0537(10) 0.050(3) Uiso 0.458(15) R 1
H19b H 0.8465(17) 0.0432(11) 0.0630(10) 0.050(3) Uiso 0.458(15) R 1
Cl2A Cl 0.6419(4) 0.0565(7) 0.0467(5) 0.0644(13) Uani 0.542(15) . 2
C19A C 0.8195(15) -0.0190(15) 0.0134(11) 0.088(5) Uani 0.542(15) . 2
H19c H 0.8510(15) 0.0059(15) -0.0559(11) 0.106(6) Uiso 0.542(15) R 2
H19d H 0.8612(15) -0.0014(15) 0.0649(11) 0.106(6) Uiso 0.542(15) R 2
Cl1A Cl 0.8530(7) -0.1702(9) 0.0147(3) 0.105(2) Uani 0.542(15) . 2

loop_
_atom_site_aniso_label
_atom_site_aniso_U_11
_atom_site_aniso_U_22
_atom_site_aniso_U_33
_atom_site_aniso_U_12
_atom_site_aniso_U_13
_atom_site_aniso_U_23
Cl2 0.060(2) 0.096(3) 0.0407(12) -0.0360(17) -0.0138(10) 0.0066(13)
Cl1 0.0519(16) 0.0535(15) 0.0420(9) -0.0071(8) -0.0062(9) -0.0074(7)
F003 0.0304(6) 0.0306(6) 0.0385(6) -0.0106(5) -0.0066(5) 0.0047(4)
O004 0.0216(6) 0.0212(5) 0.0180(5) -0.0089(5) -0.0060(4) 0.0040(4)
O005 0.0233(6) 0.0182(5) 0.0278(6) -0.0123(5) -0.0046(5) 0.0029(4)
F006 0.0310(6) 0.0447(7) 0.0409(6) -0.0086(5) -0.0169(5) 0.0036(5)
F007 0.0349(6) 0.0444(7) 0.0394(7) 0.0022(5) 0.0008(5) 0.0009(5)
F008 0.0327(6) 0.0319(6) 0.0830(9) -0.0175(5) -0.0178(6) 0.0038(6)
N009 0.0181(6) 0.0233(7) 0.0193(6) -0.0096(5) -0.0035(5) 0.0020(5)
N00A 0.0166(6) 0.0189(6) 0.0233(7) -0.0069(5) -0.0061(5) 0.0003(5)
N00B 0.0198(7) 0.0209(7) 0.0302(7) -0.0096(6) -0.0039(6) -0.0031(6)
N10 0.0345(8) 0.0390(9) 0.0214(7) -0.0151(7) -0.0022(6) 0.0015(6)
C00D 0.0198(7) 0.0186(7) 0.0216(8) -0.0114(6) -0.0070(6) 0.0011(6)
C00E 0.0199(7) 0.0166(7) 0.0184(7) -0.0104(6) -0.0060(6) -0.0011(6)
C00F 0.0199(7) 0.0207(8) 0.0212(7) -0.0122(6) -0.0069(6) 0.0009(6)
C00G 0.0197(7) 0.0187(7) 0.0232(8) -0.0112(6) -0.0078(6) -0.0000(6)
C00H 0.0180(7) 0.0212(8) 0.0235(8) -0.0105(6) -0.0036(6) -0.0013(6)
C00I 0.0200(7) 0.0172(7) 0.0209(7) -0.0120(6) -0.0049(6) 0.0006(6)
C00J 0.0176(7) 0.0218(8) 0.0192(7) -0.0106(6) -0.0066(6) 0.0011(6)
C00K 0.0193(8) 0.0226(8) 0.0221(8) -0.0110(6) -0.0075(6) 0.0011(6)
C00L 0.0190(7) 0.0223(8) 0.0226(8) -0.0106(6) -0.0080(6) 0.0030(6)
C00M 0.0184(7) 0.0188(7) 0.0195(7) -0.0109(6) -0.0071(6) 0.0007(6)
C00N 0.0170(7) 0.0171(7) 0.0318(9) -0.0069(6) -0.0073(6) 0.0001(6)
C00O 0.0185(7) 0.0166(7) 0.0206(7) -0.0107(6) -0.0054(6) 0.0003(6)
C00P 0.0253(8) 0.0238(8) 0.0196(7) -0.0151(7) -0.0059(6) 0.0019(6)
C00Q 0.0305(9) 0.0193(8) 0.0236(8) -0.0155(7) -0.0127(7) 0.0057(6)
C00R 0.0231(8) 0.0170(7) 0.0274(8) -0.0088(6) -0.0104(6) 0.0018(6)
C00S 0.0221(8) 0.0180(7) 0.0258(8) -0.0105(6) -0.0091(6) 0.0037(6)
C00T 0.0179(8) 0.0294(9) 0.0272(8) -0.0075(7) -0.0040(6) 0.0011(7)
C00U 0.0173(7) 0.0201(8) 0.0276(8) -0.0067(6) -0.0074(6) -0.0025(6)
C00V 0.0202(8) 0.0238(8) 0.0270(8) -0.0089(7) -0.0095(6) 0.0007(6)
C00W 0.0195(8) 0.0228(8) 0.0344(9) -0.0076(7) -0.0097(7) 0.0023(7)
C00X 0.0264(9) 0.0295(9) 0.0292(9) -0.0170(7) -0.0065(7) 0.0086(7)
C00Y 0.0217(8) 0.0393(10) 0.0286(9) -0.0150(8) -0.0000(7) 0.0047(7)
C00Z 0.0223(8) 0.0279(8) 0.0219(8) -0.0115(7) -0.0053(6) -0.0002(6)
C010 0.0336(10) 0.0290(9) 0.0225(8) -0.0086(8) -0.0062(7) 0.0084(7)
C011 0.0339(10) 0.0205(8) 0.0446(11) -0.0162(8) -0.0061(8) 0.0060(7)
C012 0.0256(9) 0.0385(10) 0.0276(9) -0.0178(8) -0.0068(7) 0.0032(7)
C013 0.0239(9) 0.0389(10) 0.0293(9) -0.0135(8) 0.0023(7) -0.0008(8)
C014 0.0263(9) 0.0287(9) 0.0409(10) -0.0157(8) -0.0053(7) -0.0020(7)
C015 0.0358(10) 0.0327(10) 0.0433(11) -0.0173(9) 0.0017(8) -0.0121(8)
C016 0.0508(13) 0.0644(15) 0.0255(10) -0.0301(12) -0.0040(9) 0.0011(9)
B017 0.0197(9) 0.0253(10) 0.0351(11) -0.0060(8) -0.0068(8) 0.0019(8)
C018 0.0621(15) 0.0447(12) 0.0389(12) -0.0254(11) -0.0081(10) 0.0064(9)
C19 0.046(6) 0.050(4) 0.020(3) -0.010(4) -0.013(3) 0.008(2)
Cl2A 0.0317(11) 0.095(3) 0.0411(16) -0.0073(14) -0.0036(9) 0.0211(15)
C19A 0.032(4) 0.145(13) 0.046(4) -0.004(8) -0.003(3) 0.032(7)
Cl1A 0.080(2) 0.150(3) 0.0479(10) -0.007(3) -0.0228(11) 0.0024(16)

loop_
_atom_type_symbol
_atom_type_scat_dispersion_real
_atom_type_scat_dispersion_imag
_atom_type_scat_Cromer_Mann_a1
_atom_type_scat_Cromer_Mann_a2
_atom_type_scat_Cromer_Mann_a3
_atom_type_scat_Cromer_Mann_a4
_atom_type_scat_Cromer_Mann_b1
_atom_type_scat_Cromer_Mann_b2
_atom_type_scat_Cromer_Mann_b3
_atom_type_scat_Cromer_Mann_b4
_atom_type_scat_Cromer_Mann_c
_atom_type_scat_source
_atom_type_scat_dispersion_source
C 0.00347 0.00161 2.31000 1.02000 1.58860 0.86500 20.84390 10.20750 0.56870 51.65120 0.215599998832 'International Tables Volume C Table 6.1.1.4 (pp. 500-502)' 'Henke, Gullikson and Davis, At. Data and Nucl. Data Tables, 1993, 54, 2'
B 0.00141 0.00067 2.05450 1.33260 1.09790 0.70680 23.21850 1.02100 60.34980 0.14030 -0.193200007081 'International Tables Volume C Table 6.1.1.4 (pp. 500-502)' 'Henke, Gullikson and Davis, At. Data and Nucl. Data Tables, 1993, 54, 2'
Cl 0.14873 0.16029 11.46040 7.19640 6.25560 1.64550 0.01040 1.16620 18.51940 47.77840 -9.55739974976 'International Tables Volume C Table 6.1.1.4 (pp. 500-502)' 'Henke, Gullikson and Davis, At. Data and Nucl. Data Tables, 1993, 54, 2'
H 0.00000 0.00000 0.49300 0.32291 0.14019 0.04081 10.51090 26.12570 3.14236 57.79970 0.0030380000826 'International Tables Volume C Table 6.1.1.4 (pp. 500-502)' 'Henke, Gullikson and Davis, At. Data and Nucl. Data Tables, 1993, 54, 2'
F 0.01794 0.01033 3.53920 2.64120 1.51700 1.02430 10.28250 4.29440 0.26150 26.14760 0.277599990368 'International Tables Volume C Table 6.1.1.4 (pp. 500-502)' 'Henke, Gullikson and Davis, At. Data and Nucl. Data Tables, 1993, 54, 2'
O 0.01158 0.00611 3.04850 2.28680 1.54630 0.86700 13.27710 5.70110 0.32390 32.90890 0.250800013542 'International Tables Volume C Table 6.1.1.4 (pp. 500-502)' 'Henke, Gullikson and Davis, At. Data and Nucl. Data Tables, 1993, 54, 2'
N 0.00653 0.00323 12.21260 3.13220 2.01250 1.16630 0.00570 9.89330 28.99750 0.58260 -11.5290002823 'International Tables Volume C Table 6.1.1.4 (pp. 500-502)' 'Henke, Gullikson and Davis, At. Data and Nucl. Data Tables, 1993, 54, 2'

loop_
_geom_angle_atom_site_label_1
_geom_angle_atom_site_label_2
_geom_angle_atom_site_label_3
_geom_angle
_geom_angle_site_symmetry_1
_geom_angle_site_symmetry_3
_geom_angle_publ_flag
C010 O004 C00I 117.29(12) . . ?
C011 O005 C00L 117.57(13) . . ?
C00F N009 C00D 120.94(13) . . ?
C00Z N009 C00D 120.05(13) . . ?
C00Z N009 C00F 118.97(13) . . ?
C00K N00A C00G 120.55(13) . . ?
C00U N00A C00G 119.58(13) . . ?
C00U N00A C00K 119.38(13) . . ?
C014 N00B C00W 111.48(13) . . ?
C015 N00B C00W 111.35(14) . . ?
C015 N00B C014 109.44(14) . . ?
C016 N10 C013 111.82(16) . . ?
C018 N10 C013 111.99(16) . . ?
C018 N10 C016 109.65(16) . . ?
C00H C00D N009 120.62(14) . . ?
C00O C00D N009 119.34(14) . . ?
C00O C00D C00H 120.02(14) . . ?
C00M C00E C00J 116.60(13) . . ?
C00O C00E C00J 126.07(14) . . ?
C00O C00E C00M 117.32(13) . . ?
C00M C00F N009 118.17(13) . . ?
C00P C00F N009 122.15(14) . . ?
C00P C00F C00M 119.40(14) . . ?
C00M C00G N00A 117.94(13) . . ?
C00R C00G N00A 122.52(14) . . ?
C00R C00G C00M 119.52(14) . . ?
H00H C00H C00D 120.39(9) . . ?
C00N C00H C00D 119.22(14) . . ?
C00N C00H H00H 120.39(9) . . ?
C00O C00I O004 115.00(13) . . ?
C00S C00I O004 124.03(14) . . ?
C00S C00I C00O 120.81(14) . . ?
C00K C00J C00E 118.43(14) . . ?
C00L C00J C00E 123.32(14) . . ?
C00L C00J C00K 118.09(14) . . ?
C00J C00K N00A 119.42(14) . . ?
C00T C00K N00A 120.77(14) . . ?
C00T C00K C00J 119.79(14) . . ?
C00J C00L O005 115.17(13) . . ?
C00X C00L O005 124.26(14) . . ?
C00X C00L C00J 120.40(15) . . ?
C00F C00M C00E 119.88(14) . . ?
C00G C00M C00E 120.44(14) . . ?
C00G C00M C00F 119.55(14) . . ?
H00N C00N C00H 118.99(9) . . ?
C00S C00N C00H 122.02(15) . . ?
C00S C00N H00N 118.99(9) . . ?
C00E C00O C00D 118.38(13) . . ?
C00I C00O C00D 117.84(14) . . ?
C00I C00O C00E 123.76(14) . . ?
H00P C00P C00F 120.40(9) . . ?
C00Q C00P C00F 119.20(15) . . ?
C00Q C00P H00P 120.40(9) . . ?
H00Q C00Q C00P 118.44(9) . . ?
C00R C00Q C00P 123.12(14) . . ?
C00R C00Q H00Q 118.44(9) . . ?
C00Q C00R C00G 119.20(15) . . ?
H00R C00R C00G 120.40(9) . . ?
H00R C00R C00Q 120.40(9) . . ?
C00N C00S C00I 119.38(14) . . ?
H00S C00S C00I 120.31(9) . . ?
H00S C00S C00N 120.31(9) . . ?
H00T C00T C00K 120.77(10) . . ?
C00Y C00T C00K 118.45(16) . . ?
C00Y C00T H00T 120.77(10) . . ?
H00a C00U N00A 108.75(8) . . ?
H00b C00U N00A 108.75(8) . . ?
H00b C00U H00a 107.6 . . ?
C00V C00U N00A 114.01(13) . . ?
C00V C00U H00a 108.75(9) . . ?
C00V C00U H00b 108.75(9) . . ?
H00c C00V C00U 109.98(9) . . ?
H00d C00V C00U 109.98(9) . . ?
H00d C00V H00c 108.4 . . ?
C00W C00V C00U 108.56(13) . . ?
C00W C00V H00c 109.98(9) . . ?
C00W C00V H00d 109.98(9) . . ?
C00V C00W N00B 111.22(13) . . ?
H00e C00W N00B 109.39(8) . . ?
H00e C00W C00V 109.39(9) . . ?
H00f C00W N00B 109.39(8) . . ?
H00f C00W C00V 109.39(9) . . ?
H00f C00W H00e 108.0 . . ?
H00X C00X C00L 120.50(10) . . ?
C00Y C00X C00L 118.99(15) . . ?
C00Y C00X H00X 120.50(10) . . ?
C00X C00Y C00T 122.82(16) . . ?
H00Y C00Y C00T 118.59(10) . . ?
H00Y C00Y C00X 118.59(10) . . ?
H00g C00Z N009 108.61(8) . . ?
H00i C00Z N009 108.61(8) . . ?
H00i C00Z H00g 107.6 . . ?
C012 C00Z N009 114.60(13) . . ?
C012 C00Z H00g 108.61(10) . . ?
C012 C00Z H00i 108.61(9) . . ?
H01a C010 O004 109.5 . . ?
H01b C010 O004 109.5 . . ?
H01b C010 H01a 109.5 . . ?
H01c C010 O004 109.5 . . ?
H01c C010 H01a 109.5 . . ?
H01c C010 H01b 109.5 . . ?
H01d C011 O005 109.5 . . ?
H01e C011 O005 109.5 . . ?
H01e C011 H01d 109.5 . . ?
H01f C011 O005 109.5 . . ?
H01f C011 H01d 109.5 . . ?
H01f C011 H01e 109.5 . . ?
H01g C012 C00Z 109.86(10) . . ?
H01h C012 C00Z 109.86(9) . . ?
H01h C012 H01g 108.3 . . ?
C013 C012 C00Z 109.13(14) . . ?
C013 C012 H01g 109.86(10) . . ?
C013 C012 H01h 109.86(10) . . ?
C012 C013 N10 111.31(14) . . ?
H01i C013 N10 109.37(10) . . ?
H01i C013 C012 109.37(10) . . ?
H01j C013 N10 109.37(9) . . ?
H01j C013 C012 109.37(9) . . ?
H01j C013 H01i 108.0 . . ?
H01k C014 N00B 109.5 . . ?
H01l C014 N00B 109.5 . . ?
H01l C014 H01k 109.5 . . ?
H01m C014 N00B 109.5 . . ?
H01m C014 H01k 109.5 . . ?
H01m C014 H01l 109.5 . . ?
H01n C015 N00B 109.5 . . ?
H01o C015 N00B 109.5 . . ?
H01o C015 H01n 109.5 . . ?
H01p C015 N00B 109.5 . . ?
H01p C015 H01n 109.5 . . ?
H01p C015 H01o 109.5 . . ?
H01q C016 N10 109.5 . . ?
H01r C016 N10 109.5 . . ?
H01r C016 H01q 109.5 . . ?
H01s C016 N10 109.5 . . ?
H01s C016 H01q 109.5 . . ?
H01s C016 H01r 109.5 . . ?
F006 B017 F003 109.18(15) . . ?
F007 B017 F003 109.50(15) . . ?
F007 B017 F006 110.44(16) . . ?
F008 B017 F003 108.82(16) . . ?
F008 B017 F006 109.17(15) . . ?
F008 B017 F007 109.70(15) . . ?
H01t C018 N10 109.5 . . ?
H01u C018 N10 109.5 . . ?
H01u C018 H01t 109.5 . . ?
H01v C018 N10 109.5 . . ?
H01v C018 H01t 109.5 . . ?
H01v C018 H01u 109.5 . . ?
Cl1 C19 Cl2 121.1(10) . . ?
H19a C19 Cl2 107.1(5) . . ?
H19a C19 Cl1 107.1(5) . . ?
H19b C19 Cl2 107.1(5) . . ?
H19b C19 Cl1 107.1(4) . . ?
H19b C19 H19a 106.8 . . ?
H19c C19A Cl2A 110.8(5) . . ?
H19d C19A Cl2A 110.8(5) . . ?
H19d C19A H19c 108.88874069(3) . . ?
Cl1A C19A Cl2A 104.6(8) . . ?
Cl1A C19A H19c 110.8(5) . . ?
Cl1A C19A H19d 110.8(5) . . ?

loop_
_geom_bond_atom_site_label_1
_geom_bond_atom_site_label_2
_geom_bond_distance
_geom_bond_site_symmetry_2
_geom_bond_publ_flag
Cl2 C19 1.650(19) . ?
Cl1 C19 1.780(13) . ?
F003 B017 1.386(2) . ?
O004 C00I 1.3582(18) . ?
O004 C010 1.4315(19) . ?
O005 C00L 1.3544(19) . ?
O005 C011 1.4296(19) . ?
F006 B017 1.397(2) . ?
F007 B017 1.390(2) . ?
F008 B017 1.391(2) . ?
N009 C00D 1.384(2) . ?
N009 C00F 1.381(2) . ?
N009 C00Z 1.479(2) . ?
N00A C00G 1.381(2) . ?
N00A C00K 1.386(2) . ?
N00A C00U 1.475(2) . ?
N00B C00W 1.466(2) . ?
N00B C014 1.455(2) . ?
N00B C015 1.456(2) . ?
N10 C013 1.458(2) . ?
N10 C016 1.460(2) . ?
N10 C018 1.445(3) . ?
C00D C00H 1.407(2) . ?
C00D C00O 1.421(2) . ?
C00E C00J 1.435(2) . ?
C00E C00M 1.406(2) . ?
C00E C00O 1.431(2) . ?
C00F C00M 1.431(2) . ?
C00F C00P 1.397(2) . ?
C00G C00M 1.429(2) . ?
C00G C00R 1.397(2) . ?
C00H H00H 0.9500 . ?
C00H C00N 1.372(2) . ?
C00I C00O 1.428(2) . ?
C00I C00S 1.372(2) . ?
C00J C00K 1.416(2) . ?
C00J C00L 1.431(2) . ?
C00K C00T 1.412(2) . ?
C00L C00X 1.376(2) . ?
C00N H00N 0.9500 . ?
C00N C00S 1.399(2) . ?
C00P H00P 0.9500 . ?
C00P C00Q 1.385(2) . ?
C00Q H00Q 0.9500 . ?
C00Q C00R 1.383(2) . ?
C00R H00R 0.9500 . ?
C00S H00S 0.9500 . ?
C00T H00T 0.9500 . ?
C00T C00Y 1.374(2) . ?
C00U H00a 0.9900 . ?
C00U H00b 0.9900 . ?
C00U C00V 1.533(2) . ?
C00V H00c 0.9900 . ?
C00V H00d 0.9900 . ?
C00V C00W 1.525(2) . ?
C00W H00e 0.9900 . ?
C00W H00f 0.9900 . ?
C00X H00X 0.9500 . ?
C00X C00Y 1.394(3) . ?
C00Y H00Y 0.9500 . ?
C00Z H00g 0.9900 . ?
C00Z H00i 0.9900 . ?
C00Z C012 1.527(2) . ?
C010 H01a 0.9800 . ?
C010 H01b 0.9800 . ?
C010 H01c 0.9800 . ?
C011 H01d 0.9800 . ?
C011 H01e 0.9800 . ?
C011 H01f 0.9800 . ?
C012 H01g 0.9900 . ?
C012 H01h 0.9900 . ?
C012 C013 1.527(2) . ?
C013 H01i 0.9900 . ?
C013 H01j 0.9900 . ?
C014 H01k 0.9800 . ?
C014 H01l 0.9800 . ?
C014 H01m 0.9800 . ?
C015 H01n 0.9800 . ?
C015 H01o 0.9800 . ?
C015 H01p 0.9800 . ?
C016 H01q 0.9800 . ?
C016 H01r 0.9800 . ?
C016 H01s 0.9800 . ?
C018 H01t 0.9800 . ?
C018 H01u 0.9800 . ?
C018 H01v 0.9800 . ?
C19 H19a 0.9900 . ?
C19 H19b 0.9900 . ?
Cl2A C19A 1.830(17) . ?
C19A H19c 0.9900 . ?
C19A H19d 0.9900 . ?
C19A Cl1A 1.750(13) . ?
